data_4030569
loop_
_publ_author_name
'D\'iaz, Jimena E'
'Vanthuyne, Nicolas'
'Rispaud, H\'el\`ene'
'Roussel, Christian'
'Vega, Daniel'
'Orelli, Liliana R.'

_publ_section_title
;
 Atropisomerism in amidinoquinoxaline N-oxides: effect of the ring size
 and substituents on the enantiomerization barriers.
;
_journal_issue 3
_journal_name_full 'The Journal of organic chemistry'
_journal_page_first 1689
_journal_page_last 1695
_journal_paper_doi 10.1021/jo502626f
_journal_volume 80
_journal_year 2015
_chemical_formula_sum 'C18 H17 N3 O'
_chemical_formula_weight 291.34
_space_group_crystal_system monoclinic
_space_group_IT_number 14
_space_group_name_Hall '-P 2ybc'
_space_group_name_H-M_alt 'P 1 21/c 1'
_symmetry_space_group_name_Hall '-P 2ybc'
_symmetry_space_group_name_H-M 'P 1 21/c 1'
_atom_sites_solution_hydrogens geom
_audit_creation_method SHELXL-2014/7
_cell_angle_alpha 90
_cell_angle_beta 97.412(10)
_cell_angle_gamma 90
_cell_formula_units_Z 4
_cell_length_a 12.5837(18)
_cell_length_b 7.4112(9)
_cell_length_c 15.4940(14)
_cell_measurement_reflns_used 1327
_cell_measurement_temperature 293(2)
_cell_measurement_theta_max 28.9233
_cell_measurement_theta_min 3.7937
_cell_volume 1432.9(3)
_computing_cell_refinement
;
CrysAlisPro, Oxford Diffraction Ltd.,
Version 1.171.33.48 (release 15-09-2009 CrysAlis171 .NET)
(compiled Sep 15 2009,11:49:04)
;
_computing_data_collection
;
CrysAlisPro, Oxford Diffraction Ltd.,
Version 1.171.33.48 (release 15-09-2009 CrysAlis171 .NET)
(compiled Sep 15 2009,11:49:04)
;
_computing_data_reduction
;
CrysAlisPro, Oxford Diffraction Ltd.,
Version 1.171.33.48 (release 15-09-2009 CrysAlis171 .NET)
(compiled Sep 15 2009,11:49:04)
;
_computing_structure_refinement 'SHELXL-2014/7 (Sheldrick, 2014)'
_diffrn_ambient_temperature 293(2)
_diffrn_detector_area_resol_mean 16.1158
_diffrn_measured_fraction_theta_full 0.997
_diffrn_measured_fraction_theta_max 0.886
_diffrn_measurement_details
;
  1 omega  -48.00   64.00   1.0000    9.5300
omega____ theta____ kappa____ phi______ frames
    -       21.1364  -14.0000 -137.0000 112

  2 omega    2.00   71.00   1.0000    9.5300
omega____ theta____ kappa____ phi______ frames
    -       21.1364 -113.0000 -163.0000 69

  3 omega  -73.00  -21.00   1.0000    9.5300
omega____ theta____ kappa____ phi______ frames
    -      -21.5270  113.0000  -71.0000 52

;
_diffrn_measurement_device_type 'Xcalibur, Eos, Gemini'
_diffrn_measurement_method '\w scans'
_diffrn_orient_matrix_UB_11 -0.0506600198
_diffrn_orient_matrix_UB_12 0.0431710149
_diffrn_orient_matrix_UB_13 -0.0051951208
_diffrn_orient_matrix_UB_21 0.0249124739
_diffrn_orient_matrix_UB_22 0.0832744672
_diffrn_orient_matrix_UB_23 -0.0065353610
_diffrn_orient_matrix_UB_31 -0.0052166361
_diffrn_orient_matrix_UB_32 -0.0172940394
_diffrn_orient_matrix_UB_33 -0.0452526755
_diffrn_radiation_monochromator graphite
_diffrn_radiation_source 'Enhance (Mo) X-ray Source'
_diffrn_radiation_type MoK\a
_diffrn_radiation_wavelength 0.71073
_diffrn_reflns_av_unetI/netI 0.0978
_diffrn_reflns_Laue_measured_fraction_full 0.997
_diffrn_reflns_Laue_measured_fraction_max 0.886
_diffrn_reflns_limit_h_max 15
_diffrn_reflns_limit_h_min -16
_diffrn_reflns_limit_k_max 5
_diffrn_reflns_limit_k_min -9
_diffrn_reflns_limit_l_max 12
_diffrn_reflns_limit_l_min -20
_diffrn_reflns_number 10246
_diffrn_reflns_point_group_measured_fraction_full 0.997
_diffrn_reflns_point_group_measured_fraction_max 0.886
_diffrn_reflns_theta_full 26.000
_diffrn_reflns_theta_max 29.065
_diffrn_reflns_theta_min 3.820
_exptl_absorpt_coefficient_mu 0.086
_exptl_absorpt_correction_T_max 1.00000
_exptl_absorpt_correction_T_min 0.81789
_exptl_absorpt_correction_type multi-scan
_exptl_absorpt_process_details
;
CrysAlisPro, Oxford Diffraction Ltd.,
Version 1.171.33.48 (release 15-09-2009 CrysAlis171 .NET)
(compiled Sep 15 2009,11:49:04)
Empirical absorption correction using spherical harmonics,
 implemented in SCALE3 ABSPACK scaling algorithm.
;
_exptl_crystal_colour colorless
_exptl_crystal_density_diffrn 1.351
_exptl_crystal_description 'broken prim'
_exptl_crystal_F_000 616
_exptl_crystal_size_max 0.6
_exptl_crystal_size_mid 0.5
_exptl_crystal_size_min 0.4
_refine_diff_density_max 0.597
_refine_diff_density_min -0.301
_refine_diff_density_rms 0.068
_refine_ls_extinction_method none
_refine_ls_goodness_of_fit_ref 0.925
_refine_ls_hydrogen_treatment constr
_refine_ls_matrix_type full
_refine_ls_number_parameters 201
_refine_ls_number_reflns 10246
_refine_ls_number_restraints 39
_refine_ls_restrained_S_all 0.927
_refine_ls_R_factor_all 0.2128
_refine_ls_R_factor_gt 0.0773
_refine_ls_shift/su_max 0.000
_refine_ls_shift/su_mean 0.000
_refine_ls_structure_factor_coef Fsqd
_refine_ls_weighting_details 'w=1/[\s^2^(Fo^2^)+(0.1236P)^2^] where P=(Fo^2^+2Fc^2^)/3'
_refine_ls_weighting_scheme calc
_refine_ls_wR_factor_gt 0.2015
_refine_ls_wR_factor_ref 0.2632
_reflns_Friedel_coverage 0.000
_reflns_number_gt 3480
_reflns_number_total 10246
_reflns_threshold_expression 'I > 2\s(I)'
_cod_data_source_file jo502626f_si_002.cif
_cod_data_source_block M2twin
_cod_depositor_comments 'Adding full bibliography for 4030569.cif.'
_cod_database_code 4030569
_shelx_shelxl_version_number 2014/7
_shelx_space_group_comment
;
The symmetry employed for this shelxl refinement is uniquely defined
by the following loop, which should always be used as a source of
symmetry information in preference to the above space-group names.
They are only intended as comments.
;
_cell_oxdiff_length_a 12.5844(12)
_cell_oxdiff_length_b 7.4096(7)
_cell_oxdiff_length_c 15.4957(11)
_cell_oxdiff_angle_alpha 90.174(7)
_cell_oxdiff_angle_beta 97.387(7)
_cell_oxdiff_angle_gamma 89.811(8)
_cell_oxdiff_volume 1432.9(2)
_cell_oxdiff_measurement_reflns_used 1327
_cell_oxdiff_twin_number 2
_shelx_estimated_absorpt_t_min 0.950
_shelx_estimated_absorpt_t_max 0.966

loop_
_space_group_symop_operation_xyz
'x, y, z'
'-x, y+1/2, -z+1/2'
'-x, -y, -z'
'x, -y-1/2, z-1/2'

loop_
_atom_site_label
_atom_site_type_symbol
_atom_site_fract_x
_atom_site_fract_y
_atom_site_fract_z
_atom_site_U_iso_or_equiv
_atom_site_adp_type
_atom_site_occupancy
_atom_site_site_symmetry_order
_atom_site_calc_flag
_atom_site_refinement_flags_posn
_atom_site_refinement_flags_adp
C1 C 0.1568(6) 0.6718(8) 0.3730(3) 0.093(2) Uani 1 1 d . U
H11 H 0.2255 0.6622 0.4077 0.139 Uiso 1 1 calc R U
H12 H 0.1108 0.7470 0.4024 0.139 Uiso 1 1 calc R U
H13 H 0.1653 0.7239 0.3176 0.139 Uiso 1 1 calc R U
C2 C 0.1101(5) 0.4956(8) 0.3602(3) 0.0744(16) Uani 1 1 d . U
C3 C 0.0079(5) 0.4657(10) 0.3886(3) 0.0840(19) Uani 1 1 d . U
H3 H -0.0276 0.5573 0.4144 0.101 Uiso 1 1 calc R U
C4 C -0.0355(5) 0.2985(11) 0.3766(3) 0.089(2) Uani 1 1 d . U
H4 H -0.1012 0.2768 0.3960 0.106 Uiso 1 1 calc R U
C5 C 0.0121(5) 0.1599(9) 0.3374(3) 0.0893(19) Uani 1 1 d . U
H5 H -0.0216 0.0482 0.3300 0.107 Uiso 1 1 calc R U
C6 C 0.1098(4) 0.1870(8) 0.3093(3) 0.0654(15) Uani 1 1 d . U
H6 H 0.1437 0.0949 0.2825 0.079 Uiso 1 1 calc R U
C7 C 0.1574(4) 0.3601(7) 0.3222(2) 0.0565(14) Uani 1 1 d . U
C8 C 0.2651(4) 0.3846(6) 0.2907(3) 0.0495(12) Uani 1 1 d . .
C9 C 0.2725(5) 0.3804(6) 0.1971(3) 0.0492(13) Uani 1 1 d . .
N10 N 0.1858(4) 0.3590(6) 0.1469(2) 0.0685(13) Uani 1 1 d . .
C11 C 0.1924(5) 0.3561(8) 0.0529(3) 0.0848(19) Uani 1 1 d . .
H11A H 0.1254 0.3998 0.0220 0.102 Uiso 1 1 calc R U
H11B H 0.2023 0.2327 0.0346 0.102 Uiso 1 1 calc R U
C12 C 0.2826(6) 0.4699(8) 0.0291(3) 0.085(2) Uani 1 1 d . .
H12A H 0.2873 0.4575 -0.0326 0.102 Uiso 1 1 calc R U
H12B H 0.2686 0.5957 0.0408 0.102 Uiso 1 1 calc R U
C13 C 0.3858(5) 0.4147(7) 0.0797(3) 0.0699(17) Uani 1 1 d . .
H13A H 0.4079 0.2990 0.0588 0.084 Uiso 1 1 calc R U
H13B H 0.4407 0.5028 0.0718 0.084 Uiso 1 1 calc R U
N14 N 0.3735(4) 0.4009(5) 0.1724(2) 0.0540(11) Uani 1 1 d . .
C15 C 0.4648(5) 0.4032(6) 0.2332(3) 0.0515(13) Uani 1 1 d . .
C16 C 0.5687(6) 0.4002(7) 0.2098(4) 0.0740(17) Uani 1 1 d . .
H16 H 0.5791 0.3934 0.1515 0.089 Uiso 1 1 calc R U
C17 C 0.6559(5) 0.4075(7) 0.2741(5) 0.0859(19) Uani 1 1 d . .
H17 H 0.7247 0.4056 0.2582 0.103 Uiso 1 1 calc R U
C18 C 0.6437(5) 0.4172(7) 0.3589(4) 0.0784(17) Uani 1 1 d . .
H18 H 0.7035 0.4255 0.4008 0.094 Uiso 1 1 calc R U
C19 C 0.5437(5) 0.4148(6) 0.3833(3) 0.0620(14) Uani 1 1 d . .
H19 H 0.5351 0.4188 0.4419 0.074 Uiso 1 1 calc R U
C20 C 0.4551(4) 0.4063(6) 0.3210(3) 0.0472(12) Uani 1 1 d . .
N21 N 0.3508(3) 0.4010(5) 0.3476(2) 0.0521(11) Uani 1 1 d . .
O22 O 0.3463(3) 0.4092(5) 0.43013(17) 0.0766(12) Uani 1 1 d . .

loop_
_atom_site_aniso_label
_atom_site_aniso_U_11
_atom_site_aniso_U_22
_atom_site_aniso_U_33
_atom_site_aniso_U_23
_atom_site_aniso_U_13
_atom_site_aniso_U_12
C1 0.123(6) 0.072(4) 0.079(4) -0.013(3) -0.001(4) 0.009(4)
C2 0.086(5) 0.090(4) 0.044(3) 0.000(3) -0.006(3) 0.015(4)
C3 0.069(5) 0.130(5) 0.054(3) 0.018(3) 0.008(3) 0.009(4)
C4 0.065(5) 0.134(6) 0.066(3) 0.009(4) 0.005(3) 0.019(4)
C5 0.075(5) 0.117(5) 0.073(4) 0.012(3) -0.001(3) -0.015(4)
C6 0.050(4) 0.090(4) 0.054(3) 0.006(3) 0.000(3) -0.014(3)
C7 0.058(4) 0.077(3) 0.032(2) 0.001(2) -0.005(2) 0.012(3)
C8 0.048(3) 0.061(3) 0.039(2) 0.003(2) 0.006(2) 0.005(3)
C9 0.060(4) 0.053(3) 0.036(2) -0.001(2) 0.007(3) 0.004(3)
N10 0.065(3) 0.101(3) 0.038(2) 0.001(2) -0.001(2) -0.002(3)
C11 0.086(5) 0.125(5) 0.041(3) -0.004(3) -0.001(3) -0.002(4)
C12 0.128(6) 0.088(4) 0.042(3) 0.001(3) 0.017(3) 0.003(4)
C13 0.089(5) 0.075(4) 0.050(3) -0.003(3) 0.027(3) -0.010(4)
N14 0.064(3) 0.060(3) 0.041(2) -0.0057(18) 0.019(2) -0.009(2)
C15 0.055(4) 0.038(3) 0.063(3) -0.004(2) 0.013(3) -0.007(3)
C16 0.076(5) 0.066(4) 0.084(4) -0.012(3) 0.030(4) -0.013(4)
C17 0.055(5) 0.077(4) 0.128(5) -0.016(4) 0.021(4) -0.012(4)
C18 0.056(4) 0.073(4) 0.105(5) -0.008(3) 0.003(3) -0.006(3)
C19 0.059(4) 0.056(3) 0.069(3) 0.001(2) 0.002(3) 0.003(3)
C20 0.049(4) 0.045(3) 0.047(3) 0.003(2) 0.004(3) -0.003(3)
N21 0.050(3) 0.068(3) 0.037(2) 0.0059(18) 0.003(2) -0.001(2)
O22 0.065(3) 0.127(3) 0.0363(17) 0.0093(17) 0.0005(16) -0.005(2)

loop_
_atom_type_symbol
_atom_type_description
_atom_type_scat_dispersion_real
_atom_type_scat_dispersion_imag
_atom_type_scat_source
C C 0.0033 0.0016 'International Tables Vol C Tables 4.2.6.8 and 6.1.1.4'
H H 0.0000 0.0000 'International Tables Vol C Tables 4.2.6.8 and 6.1.1.4'
N N 0.0061 0.0033 'International Tables Vol C Tables 4.2.6.8 and 6.1.1.4'
O O 0.0106 0.0060 'International Tables Vol C Tables 4.2.6.8 and 6.1.1.4'

loop_
_geom_angle_atom_site_label_1
_geom_angle_atom_site_label_2
_geom_angle_atom_site_label_3
_geom_angle
C2 C1 H11 109.5
C2 C1 H12 109.5
H11 C1 H12 109.5
C2 C1 H13 109.5
H11 C1 H13 109.5
H12 C1 H13 109.5
C7 C2 C3 119.1(6)
C7 C2 C1 123.1(6)
C3 C2 C1 117.8(6)
C4 C3 C2 117.4(6)
C4 C3 H3 121.3
C2 C3 H3 121.3
C3 C4 C5 123.7(6)
C3 C4 H4 118.1
C5 C4 H4 118.1
C6 C5 C4 119.5(6)
C6 C5 H5 120.3
C4 C5 H5 120.3
C5 C6 C7 117.8(5)
C5 C6 H6 121.1
C7 C6 H6 121.1
C2 C7 C6 122.4(5)
C2 C7 C8 121.3(5)
C6 C7 C8 116.3(4)
N21 C8 C9 121.1(4)
N21 C8 C7 119.4(3)
C9 C8 C7 119.4(5)
N10 C9 N14 126.5(4)
N10 C9 C8 116.8(5)
N14 C9 C8 116.7(5)
C9 N10 C11 117.2(4)
N10 C11 C12 112.2(4)
N10 C11 H11A 109.2
C12 C11 H11A 109.2
N10 C11 H11B 109.2
C12 C11 H11B 109.2
H11A C11 H11B 107.9
C13 C12 C11 110.7(4)
C13 C12 H12A 109.5
C11 C12 H12A 109.5
C13 C12 H12B 109.5
C11 C12 H12B 109.5
H12A C12 H12B 108.1
N14 C13 C12 109.9(4)
N14 C13 H13A 109.7
C12 C13 H13A 109.7
N14 C13 H13B 109.7
C12 C13 H13B 109.7
H13A C13 H13B 108.2
C9 N14 C15 121.6(4)
C9 N14 C13 119.6(5)
C15 N14 C13 118.7(4)
C20 C15 N14 119.8(5)
C20 C15 C16 117.3(5)
N14 C15 C16 122.9(5)
C17 C16 C15 119.5(5)
C17 C16 H16 120.3
C15 C16 H16 120.3
C18 C17 C16 121.7(6)
C18 C17 H17 119.1
C16 C17 H17 119.1
C17 C18 C19 119.8(6)
C17 C18 H18 120.1
C19 C18 H18 120.1
C18 C19 C20 120.0(5)
C18 C19 H19 120.0
C20 C19 H19 120.0
C19 C20 C15 121.6(5)
C19 C20 N21 119.3(4)
C15 C20 N21 119.1(5)
O22 N21 C8 122.4(4)
O22 N21 C20 116.5(4)
C8 N21 C20 121.1(3)

loop_
_geom_bond_atom_site_label_1
_geom_bond_atom_site_label_2
_geom_bond_distance
C1 C2 1.435(7)
C1 H11 0.9600
C1 H12 0.9600
C1 H13 0.9600
C2 C7 1.341(6)
C2 C3 1.430(7)
C3 C4 1.357(8)
C3 H3 0.9300
C4 C5 1.370(7)
C4 H4 0.9300
C5 C6 1.371(7)
C5 H5 0.9300
C6 C7 1.419(6)
C6 H6 0.9300
C7 C8 1.510(7)
C8 N21 1.308(6)
C8 C9 1.466(5)
C9 N10 1.266(6)
C9 N14 1.382(6)
N10 C11 1.469(5)
C11 C12 1.498(7)
C11 H11A 0.9700
C11 H11B 0.9700
C12 C13 1.485(8)
C12 H12A 0.9700
C12 H12B 0.9700
C13 N14 1.468(5)
C13 H13A 0.9700
C13 H13B 0.9700
N14 C15 1.388(6)
C15 C20 1.382(5)
C15 C16 1.401(7)
C16 C17 1.385(8)
C16 H16 0.9300
C17 C18 1.345(7)
C17 H17 0.9300
C18 C19 1.359(7)
C18 H18 0.9300
C19 C20 1.379(7)
C19 H19 0.9300
C20 N21 1.426(6)
N21 O22 1.288(4)

loop_
_geom_torsion_atom_site_label_1
_geom_torsion_atom_site_label_2
_geom_torsion_atom_site_label_3
_geom_torsion_atom_site_label_4
_geom_torsion
C7 C2 C3 C4 1.0(7)
C1 C2 C3 C4 -179.7(5)
C2 C3 C4 C5 -1.4(8)
C3 C4 C5 C6 1.0(9)
C4 C5 C6 C7 0.0(7)
C3 C2 C7 C6 -0.2(7)
C1 C2 C7 C6 -179.4(4)
C3 C2 C7 C8 179.8(4)
C1 C2 C7 C8 0.6(7)
C5 C6 C7 C2 -0.3(7)
C5 C6 C7 C8 179.7(4)
C2 C7 C8 N21 70.7(6)
C6 C7 C8 N21 -109.3(5)
C2 C7 C8 C9 -112.4(5)
C6 C7 C8 C9 67.6(5)
N21 C8 C9 N10 178.0(4)
C7 C8 C9 N10 1.1(7)
N21 C8 C9 N14 -2.2(6)
C7 C8 C9 N14 -179.0(4)
N14 C9 N10 C11 -0.3(8)
C8 C9 N10 C11 179.5(4)
C9 N10 C11 C12 -30.1(7)
N10 C11 C12 C13 55.1(6)
C11 C12 C13 N14 -48.8(6)
N10 C9 N14 C15 -172.6(5)
C8 C9 N14 C15 7.6(6)
N10 C9 N14 C13 5.3(7)
C8 C9 N14 C13 -174.5(4)
C12 C13 N14 C9 20.6(6)
C12 C13 N14 C15 -161.4(4)
C9 N14 C15 C20 -7.7(6)
C13 N14 C15 C20 174.4(4)
C9 N14 C15 C16 171.5(4)
C13 N14 C15 C16 -6.5(7)
C20 C15 C16 C17 -2.5(7)
N14 C15 C16 C17 178.4(5)
C15 C16 C17 C18 0.1(8)
C16 C17 C18 C19 1.9(8)
C17 C18 C19 C20 -1.4(8)
C18 C19 C20 C15 -1.1(7)
C18 C19 C20 N21 179.0(4)
N14 C15 C20 C19 -177.8(4)
C16 C15 C20 C19 3.0(7)
N14 C15 C20 N21 2.1(6)
C16 C15 C20 N21 -177.1(4)
C9 C8 N21 O22 178.4(3)
C7 C8 N21 O22 -4.8(7)
C9 C8 N21 C20 -3.2(7)
C7 C8 N21 C20 173.7(4)
C19 C20 N21 O22 1.7(6)
C15 C20 N21 O22 -178.2(4)
C19 C20 N21 C8 -176.8(4)
C15 C20 N21 C8 3.3(6)

loop_
_cell_oxdiff_twin_id
_cell_oxdiff_twin_matrix_11
_cell_oxdiff_twin_matrix_12
_cell_oxdiff_twin_matrix_13
_cell_oxdiff_twin_matrix_21
_cell_oxdiff_twin_matrix_22
_cell_oxdiff_twin_matrix_23
_cell_oxdiff_twin_matrix_31
_cell_oxdiff_twin_matrix_32
_cell_oxdiff_twin_matrix_33
1 1.0000 0.0000 0.0000 0.0000 1.0000 0.0000 0.0000 0.0000 1.0000
2 1.0033 0.1051 0.0822 -0.0332 0.9936 0.0184 -0.1186 -0.1074 0.9825

loop_
_diffrn_oxdiff_twin_id
_diffrn_oxdiff_twin_ratio
_diffrn_oxdiff_twin_reflns_isolated
_diffrn_oxdiff_twin_reflns_overlapped
1 0.7841 4667 1497
2 0.2159 4603 1497
